data_4101667
loop_
_publ_author_name
'Duffey, Trisha A.'
'Shaw, Scott A.'
'Vedejs, Edwin'

_publ_section_title
;
 AcOLeDMAP and BnOLeDMAP: conformationally restricted nucleophilic
 catalysts for enantioselective rearrangement of indolyl acetates and
 carbonates.
;
_journal_issue 1
_journal_name_full 'Journal of the American Chemical Society'
_journal_page_first 14
_journal_page_last 15
_journal_paper_doi 10.1021/ja805541u
_journal_volume 131
_journal_year 2009
_chemical_absolute_configuration ad
_chemical_formula_moiety 'C21 H16 Br N O3'
_chemical_formula_sum 'C21 H16 Br N O3'
_chemical_formula_weight 410.26
_chemical_name_systematic
;
 ?
;
_space_group_IT_number 19
_symmetry_cell_setting orthorhombic
_symmetry_space_group_name_Hall 'P 2ac 2ab'
_symmetry_space_group_name_H-M 'P 21 21 21'
_atom_sites_solution_hydrogens geom
_atom_sites_solution_primary direct
_atom_sites_solution_secondary difmap
_audit_creation_method SHELXL-97
_cell_angle_alpha 90.00
_cell_angle_beta 90.00
_cell_angle_gamma 90.00
_cell_formula_units_Z 4
_cell_length_a 5.6298(4)
_cell_length_b 8.2145(6)
_cell_length_c 37.372(3)
_cell_measurement_reflns_used 9373
_cell_measurement_temperature 85(2)
_cell_measurement_theta_max 28.33
_cell_measurement_theta_min 2.18
_cell_volume 1728.3(2)
_computing_cell_refinement 'Bruker SAINT'
_computing_data_collection 'Bruker SMART-APEX'
_computing_data_reduction 'Bruker SAINT'
_computing_molecular_graphics 'Bruker SHELXTL'
_computing_publication_material 'Bruker SHELXTL'
_computing_structure_refinement 'SHELXL-97 (Sheldrick, 2008)'
_computing_structure_solution 'SHELXS-97 (Sheldrick, 2008)'
_diffrn_ambient_temperature 85(2)
_diffrn_measured_fraction_theta_full 0.999
_diffrn_measured_fraction_theta_max 0.999
_diffrn_measurement_device_type 'CCD area detector'
_diffrn_measurement_method 'phi and omega scans'
_diffrn_radiation_monochromator graphite
_diffrn_radiation_source 'fine-focus sealed tube'
_diffrn_radiation_type MoK\a
_diffrn_radiation_wavelength 0.71073
_diffrn_reflns_av_R_equivalents 0.0385
_diffrn_reflns_av_sigmaI/netI 0.0156
_diffrn_reflns_limit_h_max 7
_diffrn_reflns_limit_h_min -7
_diffrn_reflns_limit_k_max 10
_diffrn_reflns_limit_k_min -10
_diffrn_reflns_limit_l_max 49
_diffrn_reflns_limit_l_min -49
_diffrn_reflns_number 54434
_diffrn_reflns_theta_full 28.37
_diffrn_reflns_theta_max 28.37
_diffrn_reflns_theta_min 2.18
_exptl_absorpt_coefficient_mu 2.400
_exptl_absorpt_correction_T_max 0.7153
_exptl_absorpt_correction_T_min 0.6325
_exptl_absorpt_correction_type multi-scan
_exptl_absorpt_process_details
;
  Blessing, R. Acta Cryst. (1995) A51 33-38.
  Sheldrick, G.  SADABS (Version 2008/1) Bruker AXS area
  detector absorption and other corrections, University of
  Gottingen, Germany 2008.
;
_exptl_crystal_colour colorless
_exptl_crystal_density_diffrn 1.577
_exptl_crystal_density_method 'not measured'
_exptl_crystal_description block
_exptl_crystal_F_000 832
_exptl_crystal_size_max 0.20
_exptl_crystal_size_mid 0.17
_exptl_crystal_size_min 0.14
_refine_diff_density_max 0.453
_refine_diff_density_min -0.257
_refine_diff_density_rms 0.059
_refine_ls_abs_structure_details 'Flack H D (1983), Acta Cryst. A39, 876-881'
_refine_ls_abs_structure_Flack 0.006(6)
_refine_ls_extinction_method none
_refine_ls_goodness_of_fit_ref 1.070
_refine_ls_hydrogen_treatment mixed
_refine_ls_matrix_type full
_refine_ls_number_parameters 240
_refine_ls_number_reflns 4323
_refine_ls_number_restraints 0
_refine_ls_restrained_S_all 1.070
_refine_ls_R_factor_all 0.0218
_refine_ls_R_factor_gt 0.0217
_refine_ls_shift/su_max 0.001
_refine_ls_shift/su_mean 0.000
_refine_ls_structure_factor_coef Fsqd
_refine_ls_weighting_details 'calc w=1/[\s^2^(Fo^2^)+(0.0226P)^2^+1.3990P] where P=(Fo^2^+2Fc^2^)/3'
_refine_ls_weighting_scheme calc
_refine_ls_wR_factor_gt 0.0543
_refine_ls_wR_factor_ref 0.0544
_reflns_number_gt 4294
_reflns_number_total 4323
_reflns_threshold_expression >2sigma(I)
_cod_data_source_file ja805541u_si_002.cif
_cod_data_source_block td287
_cod_depositor_comments
;
The following automatic conversions were performed:

'_symmetry_cell_setting' value 'Orthorhombic' changed to
'orthorhombic' according to the built-in table from CIF Core
dictionary named 'cif_core.dic' version 2.4.1 from 2010-06-29.

Automatic conversion script
Id: cif_fix_values 1673 2011-04-08 12:14:43Z adriana 
;
_cod_original_sg_symbol_H-M P2(1)2(1)2(1)
_cod_database_code 4101667

loop_
_symmetry_equiv_pos_as_xyz
'x, y, z'
'-x+1/2, -y, z+1/2'
'-x, y+1/2, -z+1/2'
'x+1/2, -y+1/2, -z'

loop_
_atom_site_label
_atom_site_type_symbol
_atom_site_fract_x
_atom_site_fract_y
_atom_site_fract_z
_atom_site_U_iso_or_equiv
_atom_site_adp_type
_atom_site_occupancy
_atom_site_symmetry_multiplicity
_atom_site_calc_flag
_atom_site_refinement_flags
_atom_site_disorder_assembly
_atom_site_disorder_group
Br1 Br 0.47117(3) 0.76798(2) 0.118054(5) 0.01615(5) Uani 1 1 d . . .
C1 C 0.2076(3) 0.7554(2) 0.14981(4) 0.0132(3) Uani 1 1 d . . .
C2 C 0.1183(4) 0.8967(2) 0.16485(5) 0.0156(4) Uani 1 1 d . . .
H2A H 0.1880 0.9991 0.1595 0.019 Uiso 1 1 calc R . .
C3 C -0.0759(4) 0.8866(2) 0.18813(5) 0.0149(4) Uani 1 1 d . . .
H3A H -0.1436 0.9815 0.1985 0.018 Uiso 1 1 calc R . .
C4 C -0.1655(3) 0.7340(2) 0.19546(4) 0.0129(3) Uani 1 1 d . . .
C5 C -0.3867(3) 0.5307(2) 0.22068(5) 0.0120(3) Uani 1 1 d . . .
C6 C -0.2066(3) 0.4477(2) 0.19542(5) 0.0109(3) Uani 1 1 d . . .
C7 C -0.0725(3) 0.5923(2) 0.18054(4) 0.0114(3) Uani 1 1 d . . .
C8 C 0.1158(3) 0.6013(2) 0.15695(5) 0.0123(3) Uani 1 1 d . . .
H8A H 0.1800 0.5065 0.1461 0.015 Uiso 1 1 calc R . .
C9 C -0.0477(3) 0.3344(2) 0.21814(4) 0.0140(3) Uani 1 1 d . . .
H9A H 0.0703 0.2819 0.2027 0.021 Uiso 1 1 calc R . .
H9B H -0.1462 0.2509 0.2296 0.021 Uiso 1 1 calc R . .
H9C H 0.0336 0.3983 0.2366 0.021 Uiso 1 1 calc R . .
C10 C -0.3275(3) 0.3438(2) 0.16682(5) 0.0121(3) Uani 1 1 d . . .
C11 C -0.2557(3) 0.2135(2) 0.11080(5) 0.0170(4) Uani 1 1 d . . .
H11A H -0.4032 0.2601 0.1006 0.020 Uiso 1 1 calc R . .
H11B H -0.2885 0.1008 0.1188 0.020 Uiso 1 1 calc R . .
C12 C -0.0604(3) 0.2153(2) 0.08355(4) 0.0162(3) Uani 1 1 d . . .
C13 C 0.0684(4) 0.0764(2) 0.07724(5) 0.0198(4) Uani 1 1 d . . .
H13A H 0.0268 -0.0212 0.0893 0.024 Uiso 1 1 calc R . .
C14 C 0.2620(4) 0.0758(3) 0.05307(5) 0.0223(4) Uani 1 1 d . . .
H14A H 0.3479 -0.0219 0.0489 0.027 Uiso 1 1 calc R . .
C15 C 0.3254(3) 0.2158(3) 0.03578(5) 0.0207(4) Uani 1 1 d . . .
H15A H 0.4582 0.2153 0.0201 0.025 Uiso 1 1 calc R . .
C16 C 0.1957(4) 0.3615(3) 0.04092(5) 0.0171(4) Uani 1 1 d . . .
C17 C 0.2545(4) 0.5060(3) 0.02223(5) 0.0210(4) Uani 1 1 d . . .
H17A H 0.3872 0.5068 0.0065 0.025 Uiso 1 1 calc R . .
C18 C 0.1226(4) 0.6444(3) 0.02648(5) 0.0228(4) Uani 1 1 d . . .
H18A H 0.1640 0.7405 0.0138 0.027 Uiso 1 1 calc R . .
C19 C -0.0750(4) 0.6448(2) 0.04970(5) 0.0214(4) Uani 1 1 d . . .
H19A H -0.1670 0.7410 0.0524 0.026 Uiso 1 1 calc R . .
C20 C -0.1349(4) 0.5073(2) 0.06840(5) 0.0179(4) Uani 1 1 d . . .
H20A H -0.2675 0.5097 0.0841 0.021 Uiso 1 1 calc R . .
C21 C -0.0026(3) 0.3617(2) 0.06469(4) 0.0146(3) Uani 1 1 d . . .
O1 O -0.5264(3) 0.46370(15) 0.24081(3) 0.0155(2) Uani 1 1 d . . .
O2 O -0.5264(2) 0.29293(16) 0.16763(3) 0.0200(3) Uani 1 1 d . . .
O3 O -0.1713(2) 0.31249(17) 0.14072(3) 0.0178(3) Uani 1 1 d . . .
N1 N -0.3533(3) 0.69397(19) 0.21848(4) 0.0135(3) Uani 1 1 d . . .
H1A H -0.415(4) 0.760(3) 0.2324(6) 0.019(6) Uiso 1 1 d . . .

loop_
_atom_site_aniso_label
_atom_site_aniso_U_11
_atom_site_aniso_U_22
_atom_site_aniso_U_33
_atom_site_aniso_U_23
_atom_site_aniso_U_13
_atom_site_aniso_U_12
Br1 0.01409(8) 0.01639(8) 0.01796(8) 0.00221(6) 0.00493(6) -0.00193(6)
C1 0.0126(7) 0.0162(8) 0.0108(7) 0.0026(7) 0.0015(5) -0.0017(7)
C2 0.0200(9) 0.0126(8) 0.0143(8) 0.0011(7) -0.0014(7) -0.0039(7)
C3 0.0192(10) 0.0121(8) 0.0134(8) -0.0020(6) 0.0028(7) -0.0004(7)
C4 0.0135(7) 0.0157(8) 0.0096(7) 0.0006(6) 0.0005(5) -0.0006(7)
C5 0.0123(7) 0.0145(8) 0.0092(7) 0.0002(6) -0.0004(6) 0.0006(6)
C6 0.0113(8) 0.0119(8) 0.0095(7) -0.0001(6) 0.0010(6) -0.0020(6)
C7 0.0132(9) 0.0111(7) 0.0099(7) 0.0003(6) -0.0015(6) -0.0015(6)
C8 0.0118(8) 0.0136(8) 0.0115(8) -0.0004(6) -0.0007(6) 0.0009(6)
C9 0.0138(8) 0.0146(7) 0.0136(7) 0.0025(6) -0.0008(7) 0.0005(7)
C10 0.0132(8) 0.0115(8) 0.0115(8) 0.0018(6) -0.0012(6) 0.0006(6)
C11 0.0210(8) 0.0178(8) 0.0124(8) -0.0046(7) -0.0001(6) -0.0059(7)
C12 0.0198(8) 0.0170(8) 0.0117(7) -0.0029(6) -0.0017(6) -0.0021(7)
C13 0.0285(11) 0.0172(8) 0.0137(8) -0.0029(6) -0.0030(8) -0.0003(8)
C14 0.0250(10) 0.0256(10) 0.0162(9) -0.0068(8) -0.0032(8) 0.0072(8)
C15 0.0202(8) 0.0309(10) 0.0110(8) -0.0045(8) -0.0007(6) 0.0051(8)
C16 0.0165(9) 0.0247(10) 0.0100(8) -0.0016(7) -0.0017(7) 0.0005(7)
C17 0.0189(9) 0.0298(11) 0.0144(9) 0.0011(8) -0.0001(7) -0.0046(8)
C18 0.0303(11) 0.0229(10) 0.0153(9) 0.0033(7) -0.0007(8) -0.0059(8)
C19 0.0281(11) 0.0157(9) 0.0203(9) -0.0012(7) -0.0022(8) 0.0003(8)
C20 0.0179(9) 0.0197(9) 0.0161(9) -0.0024(7) 0.0014(7) 0.0012(7)
C21 0.0156(9) 0.0175(7) 0.0109(7) -0.0023(6) -0.0010(7) -0.0001(7)
O1 0.0152(6) 0.0170(5) 0.0145(6) 0.0011(4) 0.0041(5) -0.0020(5)
O2 0.0136(6) 0.0243(6) 0.0222(6) -0.0071(5) 0.0024(5) -0.0036(6)
O3 0.0180(6) 0.0222(7) 0.0131(6) -0.0067(5) 0.0028(5) -0.0072(5)
N1 0.0152(7) 0.0129(7) 0.0124(7) -0.0009(6) 0.0042(6) -0.0002(6)

loop_
_atom_type_symbol
_atom_type_description
_atom_type_scat_dispersion_real
_atom_type_scat_dispersion_imag
_atom_type_scat_source
C C 0.0033 0.0016 'International Tables Vol C Tables 4.2.6.8 and 6.1.1.4'
H H 0.0000 0.0000 'International Tables Vol C Tables 4.2.6.8 and 6.1.1.4'
N N 0.0061 0.0033 'International Tables Vol C Tables 4.2.6.8 and 6.1.1.4'
O O 0.0106 0.0060 'International Tables Vol C Tables 4.2.6.8 and 6.1.1.4'
Br Br -0.2901 2.4595 'International Tables Vol C Tables 4.2.6.8 and 6.1.1.4'

loop_
_geom_angle_atom_site_label_1
_geom_angle_atom_site_label_2
_geom_angle_atom_site_label_3
_geom_angle
_geom_angle_site_symmetry_1
_geom_angle_site_symmetry_3
_geom_angle_publ_flag
C2 C1 C8 123.32(16) . . ?
C2 C1 Br1 119.39(14) . . ?
C8 C1 Br1 117.28(13) . . ?
C1 C2 C3 119.11(17) . . ?
C4 C3 C2 117.59(16) . . ?
C3 C4 C7 122.88(15) . . ?
C3 C4 N1 127.66(17) . . ?
C7 C4 N1 109.45(16) . . ?
O1 C5 N1 124.95(17) . . ?
O1 C5 C6 126.96(16) . . ?
N1 C5 C6 107.97(15) . . ?
C7 C6 C10 113.81(14) . . ?
C7 C6 C5 101.88(14) . . ?
C10 C6 C5 112.44(14) . . ?
C7 C6 C9 112.70(14) . . ?
C10 C6 C9 107.79(14) . . ?
C5 C6 C9 108.08(14) . . ?
C8 C7 C4 119.94(16) . . ?
C8 C7 C6 131.30(16) . . ?
C4 C7 C6 108.74(15) . . ?
C7 C8 C1 117.14(16) . . ?
O2 C10 O3 124.51(17) . . ?
O2 C10 C6 126.52(17) . . ?
O3 C10 C6 108.93(15) . . ?
O3 C11 C12 106.01(14) . . ?
C13 C12 C21 119.56(17) . . ?
C13 C12 C11 119.75(17) . . ?
C21 C12 C11 120.67(16) . . ?
C12 C13 C14 121.32(18) . . ?
C15 C14 C13 119.98(19) . . ?
C14 C15 C16 120.87(18) . . ?
C15 C16 C17 121.44(18) . . ?
C15 C16 C21 119.26(18) . . ?
C17 C16 C21 119.28(18) . . ?
C18 C17 C16 120.86(19) . . ?
C17 C18 C19 120.10(19) . . ?
C20 C19 C18 120.39(19) . . ?
C19 C20 C21 121.12(18) . . ?
C20 C21 C16 118.25(17) . . ?
C20 C21 C12 122.79(17) . . ?
C16 C21 C12 118.95(16) . . ?
C10 O3 C11 116.79(14) . . ?
C5 N1 C4 111.92(15) . . ?

loop_
_geom_bond_atom_site_label_1
_geom_bond_atom_site_label_2
_geom_bond_distance
_geom_bond_site_symmetry_2
_geom_bond_publ_flag
Br1 C1 1.9028(16) . ?
C1 C2 1.384(3) . ?
C1 C8 1.393(2) . ?
C2 C3 1.400(3) . ?
C3 C4 1.379(2) . ?
C4 C7 1.393(2) . ?
C4 N1 1.402(2) . ?
C5 O1 1.220(2) . ?
C5 N1 1.357(2) . ?
C5 C6 1.544(2) . ?
C6 C7 1.513(2) . ?
C6 C10 1.528(2) . ?
C6 C9 1.546(2) . ?
C7 C8 1.381(3) . ?
C10 O2 1.195(2) . ?
C10 O3 1.339(2) . ?
C11 O3 1.462(2) . ?
C11 C12 1.498(2) . ?
C12 C13 1.372(3) . ?
C12 C21 1.431(2) . ?
C13 C14 1.416(3) . ?
C14 C15 1.366(3) . ?
C15 C16 1.415(3) . ?
C16 C17 1.417(3) . ?
C16 C21 1.427(3) . ?
C17 C18 1.367(3) . ?
C18 C19 1.411(3) . ?
C19 C20 1.370(3) . ?
C20 C21 1.416(3) . ?

loop_
_geom_hbond_atom_site_label_D
_geom_hbond_atom_site_label_H
_geom_hbond_atom_site_label_A
_geom_hbond_distance_DH
_geom_hbond_distance_HA
_geom_hbond_distance_DA
_geom_hbond_angle_DHA
_geom_hbond_site_symmetry_A
N1 H1A O1 0.83(2) 1.98(2) 2.7716(19) 160(2) 3_455

loop_
_cod_related_entry_id
_cod_related_entry_database
_cod_related_entry_code
1 ChemSpider 26593591
